data_2008434
loop_
_publ_author_name
'Harrison, William T. A.'

_publ_contact_author
;
William T. A. Harrison
Department of Chemistry
University of Western Australia
Nedlands WA 6907
Australia
;
_publ_section_title
;
 Strontium tetramolybdate dihydrate, SrMo~4~O~13~^.^2H~2~O
;
_journal_issue 4
_journal_name_full 'Acta Crystallographica Section C'
_journal_page_first 485
_journal_page_last 487
_journal_paper_doi 10.1107/S0108270198013602
_journal_volume 55
_journal_year 1999
_chemical_formula_moiety 'H4 Mo4 O15 Sr1'
_chemical_formula_sum 'H4 Mo4 O15 Sr'
_chemical_formula_weight 715.40
_chemical_melting_point 'decomposes before melting'
_chemical_name_systematic
;
?
;
_space_group_IT_number 60
_symmetry_cell_setting orthorhombic
_symmetry_space_group_name_Hall '-P 2n 2ab'
_symmetry_space_group_name_H-M 'P b c n'
_audit_creation_method CRYSTALS_ver_07-07-97
_cell_angle_alpha 90.
_cell_angle_beta 90.
_cell_angle_gamma 90.
_cell_formula_units_Z 8
_cell_length_a 19.3111(12)
_cell_length_b 7.5851(4)
_cell_length_c 15.5140(8)
_cell_measurement_reflns_used 6651
_cell_measurement_temperature 298
_cell_measurement_theta_max 27.5
_cell_measurement_theta_min 1.0
_cell_volume 2272.4(2)
_computing_cell_refinement SMART
_computing_data_collection 'SMART (Siemens, 1997)'
_computing_data_reduction SMART
_computing_molecular_graphics 'ORTEP3 (Farrugia, 1997)'
_computing_publication_material CRYSTALS
_computing_structure_refinement 'CRYSTALS (Watkin et al., 1997)'
_diffrn_ambient_temperature 298
_diffrn_measurement_device_type 'Siemens SMART area detector'
_diffrn_measurement_method 'Peak integration from area detector frames (SAINT; Siemens, 1997)'
_diffrn_radiation_type 'Mo K\a'
_diffrn_radiation_wavelength 0.71073
_diffrn_reflns_av_R_equivalents 0.032
_diffrn_reflns_limit_h_max 26
_diffrn_reflns_limit_h_min -26
_diffrn_reflns_limit_k_max 10
_diffrn_reflns_limit_k_min -10
_diffrn_reflns_limit_l_max 21
_diffrn_reflns_limit_l_min -21
_diffrn_reflns_number 24914
_diffrn_reflns_theta_max 27.50
_diffrn_reflns_theta_min 2.00
_diffrn_standards_decay_% none
_diffrn_standards_interval_count 0
_diffrn_standards_interval_time 0
_diffrn_standards_number 0
_exptl_absorpt_coefficient_mu 9.04
_exptl_absorpt_correction_T_max 0.695
_exptl_absorpt_correction_T_min 0.494
_exptl_absorpt_correction_type multi-scan
_exptl_absorpt_process_details '(SADABS; Sheldrick, 1997)'
_exptl_crystal_colour colourless
_exptl_crystal_density_diffrn 4.18
_exptl_crystal_density_meas ?
_exptl_crystal_description shard
_exptl_crystal_F_000 2640
_exptl_crystal_size_max 0.09
_exptl_crystal_size_mid 0.005
_exptl_crystal_size_min 0.004
_refine_diff_density_max 1.08
_refine_diff_density_min -0.93
_refine_ls_extinction_method None
_refine_ls_goodness_of_fit_obs 1.049
_refine_ls_hydrogen_treatment refU
_refine_ls_matrix_type full
_refine_ls_number_parameters 183
_refine_ls_number_reflns 2742
_refine_ls_R_factor_obs 0.031
_refine_ls_shift/su_max <0.001
_refine_ls_structure_factor_coef F
_refine_ls_weighting_details
;
 Chebychev polynomial with 3 parameters (Carruthers & Watkin, 1979)
 0.736 0.980 0.461
;
_refine_ls_weighting_scheme calc
_refine_ls_wR_factor_obs 0.022
_reflns_number_observed 2742
_reflns_number_total 2938
_reflns_observed_criterion I>0.50\s(I)
_cod_data_source_file ta1224.cif
_cod_data_source_block srmoc
_cod_depositor_comments
;
The following automatic conversions were performed:
'_symmetry_cell_setting' value 'Orthorhombic' changed to 'orthorhombic'
according to '/home/saulius/struct/CIF-dictionaries/cif_core.dic'
dictionary named 'cif_core.dic' version 2.4.1 from 2010-06-29.

Automatic conversion script
Id: cif_fix_enum 1527 2010-12-29 10:47:43Z saulius 

The following automatic conversions were performed:

'_symmetry_cell_setting' value 'Orthorhombic ' changed to
'orthorhombic' according to
/home/saulius/struct/CIF-dictionaries/cif_core.dic dictionary named
'cif_core.dic' version 2.4.1 from 2010-06-29.

Automatic conversion script
Id: cif_fix_values 1715 2011-07-08 13:25:40Z adriana 

The following automatic conversions were performed:

'_exptl_crystal_density_meas' value 'not measured' was changed to '?'
- the value is perceived as not measured.

Automatic conversion script
Id: cif_fix_values 3008 2015-01-20 13:52:24Z robertas 
;
_cod_original_cell_volume 2272.4(4)
_cod_original_sg_symbol_H-M 'P b c n '
_cod_original_formula_sum 'H4 Mo4 O15 Sr1'
_cod_database_code 2008434

loop_
_symmetry_equiv_pos_as_xyz
x,y,z
-x,-y,-z
-x+1/2,y+1/2,z
x+1/2,-y+1/2,-z
x,-y,z+1/2
-x,y,-z+1/2
-x+1/2,-y+1/2,z+1/2
x+1/2,y+1/2,-z+1/2

loop_
_atom_site_aniso_label
_atom_site_aniso_U_11
_atom_site_aniso_U_22
_atom_site_aniso_U_33
_atom_site_aniso_U_12
_atom_site_aniso_U_13
_atom_site_aniso_U_23
Sr1 0.0136(2) 0.0131(2) 0.0112(2) 0.00164(17) 0.00119(17) 0.00154(17)
Mo1 0.01008(17) 0.01127(19) 0.00876(17) 0.00053(15) 0.00001(15) -0.00017(15)
Mo2 0.01101(17) 0.01135(18) 0.00989(17) 0.00229(15) -0.00019(17) -0.00006(16)
Mo3 0.00957(17) 0.00891(16) 0.00840(17) 0.00151(16) -0.00010(16) -0.00028(14)
Mo4 0.01044(17) 0.00879(17) 0.00882(16) 0.00085(16) -0.00023(17) 0.00050(15)
O1 0.0126(16) 0.0178(17) 0.0131(16) -0.0022(14) -0.0017(13) -0.0022(15)
O2 0.0104(14) 0.0154(18) 0.0124(16) -0.0005(14) -0.0021(13) 0.0017(14)
O3 0.0138(16) 0.0155(18) 0.0124(16) 0.0022(14) -0.0012(13) -0.0018(14)
O4 0.0137(16) 0.0158(18) 0.0157(18) -0.0007(14) 0.0025(14) -0.0023(14)
O5 0.0171(17) 0.0156(17) 0.0103(16) 0.0003(14) 0.0045(14) 0.0004(14)
O6 0.0210(19) 0.0167(19) 0.0156(19) 0.0039(15) -0.0024(16) -0.0013(14)
O7 0.0148(17) 0.0123(16) 0.0106(16) 0.0011(13) 0.0002(13) -0.0016(13)
O8 0.0173(18) 0.0213(19) 0.0161(19) 0.0015(16) 0.0033(14) -0.0023(15)
O9 0.0157(16) 0.0165(18) 0.0204(19) -0.0014(15) 0.0011(14) -0.0026(16)
O10 0.0156(16) 0.0139(16) 0.0139(17) 0.0020(14) -0.0026(14) 0.0011(14)
O11 0.0110(16) 0.0171(17) 0.0116(16) 0.0004(13) 0.0004(13) -0.0008(14)
O12 0.0176(16) 0.0107(15) 0.0138(16) -0.0024(13) 0.0016(14) -0.0004(14)
O13 0.0135(16) 0.0180(18) 0.0154(17) 0.0005(15) 0.0030(14) 0.0006(15)
O14 0.0206(19) 0.026(2) 0.020(2) 0.0023(18) 0.0049(15) 0.0048(15)
O15 0.0199(19) 0.0208(19) 0.0171(18) 0.0012(16) 0.0065(15) 0.0007(15)

loop_
_atom_site_label
_atom_site_fract_x
_atom_site_fract_y
_atom_site_fract_z
_atom_site_U_iso_or_equiv
_atom_site_thermal_displace_type
_atom_site_occupancy
Sr1 -0.03308(2) 0.37537(6) 0.11856(3) 0.0126 Uani 1.0000
Mo1 0.11322(2) 0.12402(5) -0.02578(2) 0.0100 Uani 1.0000
Mo2 0.10422(2) 0.03246(5) 0.18189(3) 0.0107 Uani 1.0000
Mo3 0.24557(2) -0.15503(5) 0.11064(2) 0.0090 Uani 1.0000
Mo4 0.25452(2) -0.16294(5) 0.32175(2) 0.0093 Uani 1.0000
O1 0.19399(18) 0.3281(5) 0.0286(2) 0.0145 Uani 1.0000
O2 0.17047(17) -0.0288(5) 0.0674(2) 0.0127 Uani 1.0000
O3 0.07540(18) 0.1866(5) 0.0910(2) 0.0139 Uani 1.0000
O4 0.06155(18) -0.0500(5) -0.0509(2) 0.0151 Uani 1.0000
O5 0.18990(18) 0.0781(5) -0.0982(2) 0.0143 Uani 1.0000
O6 0.07592(19) 0.3007(5) -0.0778(2) 0.0178 Uani 1.0000
O7 0.18776(18) -0.0630(4) 0.2241(2) 0.0126 Uani 1.0000
O8 0.07063(19) 0.1433(5) 0.2682(2) 0.0182 Uani 1.0000
O9 0.05284(18) -0.1496(5) 0.1701(2) 0.0175 Uani 1.0000
O10 0.20999(17) -0.3656(5) 0.1156(2) 0.0144 Uani 1.0000
O11 0.30634(17) -0.1760(5) 0.2078(2) 0.0132 Uani 1.0000
O12 0.22154(18) -0.3758(4) 0.3138(2) 0.0140 Uani 1.0000
O13 0.32812(18) -0.1806(5) 0.3810(2) 0.0156 Uani 1.0000
O14 0.07045(19) 0.5059(6) 0.2329(3) 0.0222 Uani 1.0000
O15 0.43354(18) 0.0876(5) 0.0416(2) 0.0193 Uani 1.0000
H1 0.12050 0.4697 0.2228 0.049(12) Uiso 1.0000
H2 0.07790 0.6369 0.2379 0.049(12) Uiso 1.0000
H3 0.38300 0.0646 0.0420 0.049(12) Uiso 1.0000
H4 0.42452 0.1859 0.0834 0.049(12) Uiso 1.0000

loop_
_atom_type_symbol
_atom_type_scat_dispersion_real
_atom_type_scat_dispersion_imag
_atom_type_scat_source
'Sr  ' -1.6570 3.2640 International_Tables_Vol_IV_Table_2.2B
'Mo  ' -1.8250 0.6880 International_Tables_Vol_IV_Table_2.2B
'O   ' 0.0080 0.0060 International_Tables_Vol_IV_Table_2.2B
'H   ' 0.0000 0.0000 International_Tables_Vol_IV_Table_2.2B

loop_
_geom_angle_atom_site_label_1
_geom_angle_atom_site_label_2
_geom_angle_atom_site_label_3
_geom_angle_site_symmetry_1
_geom_angle_site_symmetry_3
_geom_angle
_geom_angle_publ_flag
O3 Sr1 O4 . 2_555 66.31(11) no
O3 Sr1 O6 . 2_565 136.49(12) no
O4 Sr1 O6 2_555 2_565 132.61(11) no
O3 Sr1 O8 . 6_555 87.85(12) no
O4 Sr1 O8 2_555 6_555 65.85(11) no
O6 Sr1 O8 2_565 6_555 134.39(11) no
O3 Sr1 O13 . 8_455 135.84(11) no
O4 Sr1 O13 2_555 8_455 70.21(11) no
O6 Sr1 O13 2_565 8_455 80.70(11) no
O8 Sr1 O13 6_555 8_455 67.39(11) no
O3 Sr1 O14 . . 74.08(11) no
O4 Sr1 O14 2_555 . 133.84(11) no
O6 Sr1 O14 2_565 . 92.58(12) no
O8 Sr1 O14 6_555 . 90.61(11) no
O13 Sr1 O14 8_455 . 138.22(11) no
O3 Sr1 O14 . 6_555 125.66(12) no
O4 Sr1 O14 2_555 6_555 128.66(12) no
O6 Sr1 O14 2_565 6_555 76.96(12) no
O8 Sr1 O14 6_555 6_555 65.26(13) no
O13 Sr1 O14 8_455 6_555 77.53(11) no
O3 Sr1 O15 . 3_555 71.79(11) no
O4 Sr1 O15 2_555 3_555 119.80(11) no
O6 Sr1 O15 2_565 3_555 65.10(11) no
O8 Sr1 O15 6_555 3_555 151.55(11) no
O13 Sr1 O15 8_455 3_555 140.85(11) no
O3 Sr1 O15 . 4_455 95.95(12) no
O4 Sr1 O15 2_555 4_455 71.29(12) no
O6 Sr1 O15 2_565 4_455 66.08(12) no
O8 Sr1 O15 6_555 4_455 131.03(12) no
O13 Sr1 O15 8_455 4_455 76.87(11) no
O14 Sr1 O14 . 6_555 60.84(13) no
O14 Sr1 O15 . 3_555 65.19(11) no
O14 Sr1 O15 6_555 3_555 110.55(12) no
O14 Sr1 O15 . 4_455 137.40(12) no
O14 Sr1 O15 6_555 4_455 137.68(12) no
O15 Sr1 O15 3_555 4_455 72.31(12) no
O1 Mo1 O2 . . 76.92(12) no
O1 Mo1 O3 . . 76.25(13) no
O2 Mo1 O3 . . 73.09(14) no
O1 Mo1 O4 . . 169.04(15) no
O2 Mo1 O4 . . 92.14(15) no
O3 Mo1 O4 . . 100.20(16) no
O1 Mo1 O5 . . 79.37(14) no
O2 Mo1 O5 . . 84.14(14) no
O3 Mo1 O5 . . 149.71(15) no
O4 Mo1 O5 . . 100.36(16) no
O1 Mo1 O6 . . 86.18(16) no
O2 Mo1 O6 . . 161.13(15) no
O3 Mo1 O6 . . 94.96(16) no
O4 Mo1 O6 . . 104.54(17) no
O5 Mo1 O6 . . 101.10(16) no
O2 Mo2 O3 . . 73.05(14) no
O2 Mo2 O7 . . 72.93(13) no
O3 Mo2 O7 . . 137.64(15) no
O2 Mo2 O8 . . 160.24(16) no
O3 Mo2 O8 . . 99.59(16) no
O7 Mo2 O8 . . 103.98(16) no
O2 Mo2 O9 . . 94.55(15) no
O3 Mo2 O9 . . 104.23(17) no
O7 Mo2 O9 . . 102.90(16) no
O8 Mo2 O9 . . 105.10(17) no
O2 Mo2 O11 . 3_555 85.77(11) no
O3 Mo2 O11 . 3_555 78.76(13) no
O7 Mo2 O11 . 3_555 74.29(12) no
O8 Mo2 O11 . 3_555 74.71(14) no
O9 Mo2 O11 . 3_555 176.95(15) no
O1 Mo3 O2 3_545 . 107.37(16) no
O1 Mo3 O7 3_545 . 162.61(15) no
O2 Mo3 O7 . . 74.31(14) no
O1 Mo3 O10 3_545 . 103.34(17) no
O2 Mo3 O10 . . 100.38(15) no
O7 Mo3 O10 . . 93.19(14) no
O1 Mo3 O10 3_545 3_555 81.21(14) no
O2 Mo3 O10 . 3_555 79.43(13) no
O7 Mo3 O10 . 3_555 82.14(12) no
O1 Mo3 O11 3_545 . 99.15(15) no
O2 Mo3 O11 . . 143.35(15) no
O7 Mo3 O11 . . 73.00(13) no
O10 Mo3 O10 . 3_555 175.21(18) no
O10 Mo3 O11 . . 97.53(15) no
O10 Mo3 O11 3_555 . 80.14(13) no
O5 Mo4 O7 5_555 . 86.91(14) no
O5 Mo4 O11 5_555 . 156.94(15) no
O7 Mo4 O11 . . 72.34(13) no
O5 Mo4 O12 5_555 . 97.02(16) no
O7 Mo4 O12 . . 93.33(15) no
O11 Mo4 O12 . . 94.20(15) no
O5 Mo4 O12 5_555 3_555 80.75(14) no
O7 Mo4 O12 . 3_555 74.83(13) no
O11 Mo4 O12 . 3_555 84.10(13) no
O12 Mo4 O12 . 3_555 168.01(14) no
O5 Mo4 O13 5_555 . 103.04(16) no
O7 Mo4 O13 . . 156.97(15) no
O11 Mo4 O13 . . 93.15(16) no
O12 Mo4 O13 . . 105.76(17) no
O12 Mo4 O13 3_555 . 86.19(15) no
Mo1 O1 Mo3 . 3_555 139.4(2) yes
Mo1 O2 Mo2 . . 97.31(13) yes
Mo1 O2 Mo3 . . 156.37(19) yes
Mo2 O2 Mo3 . . 105.45(15) yes
Mo1 O3 Mo2 . . 114.46(18) yes
Mo1 O5 Mo4 . 5_554 148.4(2) yes
Mo2 O7 Mo3 . . 106.17(15) yes
Mo2 O7 Mo4 . . 154.41(19) yes
Mo3 O7 Mo4 . . 98.59(14) yes
Mo3 O10 Mo3 . 3_545 135.17(18) yes
Mo3 O11 Mo4 . . 112.23(16) yes
Mo4 O12 Mo4 . 3_545 145.74(19) yes
H1 O14 H2 . . 98.2 no
H3 O15 H4 . . 87.5 no

loop_
_geom_bond_atom_site_label_1
_geom_bond_atom_site_label_2
_geom_bond_site_symmetry_1
_geom_bond_site_symmetry_2
_geom_bond_distance
_geom_bond_publ_flag
Sr1 O3 . . 2.573(4) yes
Sr1 O4 . 2_555 2.737(4) yes
Sr1 O6 . 2_565 2.669(4) yes
Sr1 O8 . 6_555 2.590(4) yes
Sr1 O13 . 8_455 2.714(3) yes
Sr1 O14 . . 2.850(4) yes
Sr1 O14 . 6_555 2.611(4) yes
Sr1 O15 . 3_555 2.777(4) yes
Sr1 O15 . 4_455 2.583(4) yes
Mo1 O1 . . 2.354(3) yes
Mo1 O2 . . 2.158(3) yes
Mo1 O3 . . 2.010(4) yes
Mo1 O4 . . 1.700(4) yes
Mo1 O5 . . 1.891(3) yes
Mo1 O6 . . 1.722(4) yes
Mo2 O2 . . 2.237(3) yes
Mo2 O3 . . 1.915(4) yes
Mo2 O7 . . 1.886(3) yes
Mo2 O8 . . 1.709(4) yes
Mo2 O9 . . 1.710(4) yes
Mo2 O11 . 3_555 2.835(3) yes
Mo3 O1 . 3_545 1.731(3) yes
Mo3 O2 . . 1.863(3) yes
Mo3 O7 . . 2.198(3) yes
Mo3 O10 . . 1.741(3) yes
Mo3 O10 . 3_555 2.358(3) yes
Mo3 O11 . . 1.917(3) yes
Mo4 O5 . 5_555 1.875(3) yes
Mo4 O7 . . 2.129(3) yes
Mo4 O11 . . 2.034(3) yes
Mo4 O12 . . 1.740(3) yes
Mo4 O12 . 3_555 2.230(3) yes
Mo4 O13 . . 1.698(4) yes
O14 H1 . . 1.02 no
O14 H2 . . 1.01 no
O15 H3 . . 0.99 no
O15 H4 . . 1.00 no
H1 O11 . 3_555 1.81 no
H2 O9 . 1_565 1.99 no
H3 O10 . 3_555 2.19 no
H4 O9 . 3_555 1.89 no
O14 O8 . . 2.805(6) no
O14 O9 . 1_565 2.809(6) no
O14 O11 . 3_555 2.778(5) no
O14 O14 . 6_555 2.773(7) no
O15 O6 . 3_545 2.864(5) no
O15 O6 . 4_555 2.931(5) no
O15 O9 . 3_555 2.832(5) no
